data_4327619
loop_
_publ_author_name
'Remle \,Celenligil-\,Cetin'
'Richard J. Staples'
'Pericles Stavropoulos'

_publ_section_title
;
 Synthesis, Characterization, and Reactivity of Ferrous and Ferric
 Oxo/Peroxo Pivalate Complexes in Relation to Gif-Type Oxygenation of
 Substrates
;
_journal_name_full 'Inorganic Chemistry'
_journal_page_first 5838
_journal_page_last 5846
_journal_paper_doi 10.1021/ic000261+
_journal_volume 39
_journal_year 2000
_chemical_formula_sum 'C76 H130 Fe6 N2 O28'
_chemical_formula_weight 1854.92
_chemical_name_systematic
; 
 ? 
;
_space_group_IT_number 14
_symmetry_cell_setting monoclinic
_symmetry_space_group_name_Hall '-P 2yn'
_symmetry_space_group_name_H-M 'P 1 21/n 1'
_atom_sites_solution_hydrogens geom
_atom_sites_solution_primary direct
_atom_sites_solution_secondary difmap
_audit_creation_method SHELXL-97
_cell_angle_alpha 90.00
_cell_angle_beta 101.270(1)
_cell_angle_gamma 90.00
_cell_formula_units_Z 4
_cell_length_a 16.3537(2)
_cell_length_b 23.0716(2)
_cell_length_c 26.5332(3)
_cell_measurement_reflns_used 313
_cell_measurement_temperature 213(2)
_cell_measurement_theta_max 17.24
_cell_measurement_theta_min 2.86
_cell_volume 9818.09(19)
_computing_cell_refinement 'SMART (Bruker, V4.050, 1995)'
_computing_data_collection 'ASTRO (Bruker, V4.050, 1995)'
_computing_data_reduction 'SAINT (Bruker, V5.A06, 1997)'
_computing_molecular_graphics 'SHELXTL (Bruker, 1998, ver 5.10)'
_computing_publication_material 'CIFTAB (Sheldrick, 1993)'
_computing_structure_refinement 'SHELXL-97 (Sheldrick, 1997)'
_computing_structure_solution 'SHELXS-97 (Sheldrick, 1990)'
_diffrn_ambient_temperature 213(2)
_diffrn_measured_fraction_theta_full 0.998
_diffrn_measured_fraction_theta_max 0.998
_diffrn_measurement_method '\w, 0.3 deg'
_diffrn_radiation_monochromator graphite
_diffrn_radiation_source 'fine-focus sealed tube'
_diffrn_radiation_type MoK\a
_diffrn_radiation_wavelength 0.71073
_diffrn_reflns_av_R_equivalents 0.0545
_diffrn_reflns_av_sigmaI/netI 0.0537
_diffrn_reflns_limit_h_max 18
_diffrn_reflns_limit_h_min -13
_diffrn_reflns_limit_k_max 25
_diffrn_reflns_limit_k_min -25
_diffrn_reflns_limit_l_max 27
_diffrn_reflns_limit_l_min -29
_diffrn_reflns_number 44747
_diffrn_reflns_theta_full 23.24
_diffrn_reflns_theta_max 23.24
_diffrn_reflns_theta_min 1.18
_diffrn_standards_decay_% <1
_diffrn_standards_interval_count 0
_diffrn_standards_number 0
_exptl_absorpt_coefficient_mu 0.931
_exptl_absorpt_correction_type none
_exptl_crystal_colour red
_exptl_crystal_density_diffrn 1.255
_exptl_crystal_description block
_exptl_crystal_F_000 3920
_exptl_crystal_size_max 0.10
_exptl_crystal_size_mid 0.18
_exptl_crystal_size_min 0.21
_refine_diff_density_max 0.672
_refine_diff_density_min -0.455
_refine_diff_density_rms 0.065
_refine_ls_extinction_method none
_refine_ls_goodness_of_fit_ref 1.032
_refine_ls_hydrogen_treatment mixed
_refine_ls_matrix_type full
_refine_ls_number_parameters 1009
_refine_ls_number_reflns 14042
_refine_ls_number_restraints 0
_refine_ls_restrained_S_all 1.032
_refine_ls_R_factor_all 0.0771
_refine_ls_R_factor_gt 0.0461
_refine_ls_shift/su_max 0.078
_refine_ls_shift/su_mean 0.006
_refine_ls_structure_factor_coef Fsqd
_refine_ls_weighting_details 'calc w=1/[\s^2^(Fo^2^)+(0.0682P)^2^+7.7621P] where P=(Fo^2^+2Fc^2^)/3'
_refine_ls_weighting_scheme calc
_refine_ls_wR_factor_gt 0.1180
_refine_ls_wR_factor_ref 0.1357
_reflns_number_gt 9764
_reflns_number_total 14042
_reflns_threshold_expression >2sigma(I)
_cod_data_source_file ic0002612B_9.cif
_cod_data_source_block compound_10
_cod_original_cell_volume 9818.1(2)
_cod_database_code 4327619

loop_
_symmetry_equiv_pos_as_xyz
'x, y, z'
'-x+1/2, y+1/2, -z+1/2'
'-x, -y, -z'
'x-1/2, -y-1/2, z-1/2'

loop_
_atom_site_label
_atom_site_type_symbol
_atom_site_fract_x
_atom_site_fract_y
_atom_site_fract_z
_atom_site_U_iso_or_equiv
_atom_site_adp_type
_atom_site_occupancy
_atom_site_symmetry_multiplicity
_atom_site_calc_flag
_atom_site_refinement_flags
Fe1 Fe 0.41670(4) 0.31721(3) 0.20946(2) 0.03281(16) Uani 1 1 d .
Fe2 Fe 0.46350(4) 0.18449(3) 0.23855(2) 0.03713(17) Uani 1 1 d .
Fe3 Fe 0.43302(4) 0.27142(3) 0.33159(2) 0.03741(17) Uani 1 1 d .
Fe4 Fe 0.49999(4) 0.28455(3) 0.09292(2) 0.03363(17) Uani 1 1 d .
Fe5 Fe 0.61292(4) 0.18222(3) 0.15254(2) 0.03379(16) Uani 1 1 d .
Fe6 Fe 0.69312(4) 0.26551(3) 0.07298(2) 0.03498(17) Uani 1 1 d .
O1 O 0.49223(18) 0.27552(11) 0.16817(10) 0.0349(7) Uani 1 1 d .
O2 O 0.52930(18) 0.22044(11) 0.18979(10) 0.0345(7) Uani 1 1 d .
O3 O 0.44283(17) 0.26168(11) 0.26224(10) 0.0341(7) Uani 1 1 d .
O4 O 0.60371(17) 0.24436(11) 0.10508(10) 0.0325(7) Uani 1 1 d .
O5 O 0.33170(19) 0.36061(13) 0.24309(12) 0.0450(8) Uani 1 1 d .
O6 O 0.3251(2) 0.31465(15) 0.31635(13) 0.0529(9) Uani 1 1 d .
O7 O 0.3143(2) 0.27365(14) 0.17227(12) 0.0480(8) Uani 1 1 d .
O8 O 0.3575(2) 0.18174(14) 0.18594(13) 0.0524(9) Uani 1 1 d .
O9 O 0.39064(19) 0.37537(12) 0.15239(11) 0.0407(7) Uani 1 1 d .
O10 O 0.39106(18) 0.32777(13) 0.07941(11) 0.0412(8) Uani 1 1 d .
O11 O 0.3980(2) 0.14336(14) 0.28602(14) 0.0606(10) Uani 1 1 d .
O12 O 0.3674(2) 0.20315(15) 0.34519(13) 0.0603(10) Uani 1 1 d .
O13 O 0.5666(2) 0.17456(14) 0.29555(13) 0.0493(8) Uani 1 1 d .
O14 O 0.5374(2) 0.22734(17) 0.35981(13) 0.0664(11) Uani 1 1 d .
O15 O 0.4900(2) 0.10454(13) 0.21688(13) 0.0486(8) Uani 1 1 d .
O16 O 0.61798(19) 0.11595(13) 0.20169(12) 0.0446(8) Uani 1 1 d .
O17 O 0.4445(2) 0.30216(14) 0.40911(12) 0.0511(9) Uani 1 1 d .
O18 O 0.4982(2) 0.34816(14) 0.35159(12) 0.0545(9) Uani 1 1 d .
O19 O 0.43792(19) 0.21106(14) 0.07012(12) 0.0482(8) Uani 1 1 d .
O20 O 0.5215(2) 0.13825(13) 0.10359(13) 0.0487(8) Uani 1 1 d .
O21 O 0.5568(2) 0.36333(12) 0.10814(12) 0.0434(8) Uani 1 1 d .
O22 O 0.6815(2) 0.35084(13) 0.08717(12) 0.0477(8) Uani 1 1 d .
O23 O 0.5004(2) 0.30108(15) 0.01717(11) 0.0524(9) Uani 1 1 d .
O24 O 0.6255(2) 0.27688(14) 0.00240(11) 0.0497(8) Uani 1 1 d .
O25 O 0.71641(18) 0.21641(13) 0.19837(11) 0.0402(7) Uani 1 1 d .
O26 O 0.77821(19) 0.25808(14) 0.13924(12) 0.0473(8) Uani 1 1 d .
O27 O 0.6929(2) 0.13383(13) 0.11949(12) 0.0462(8) Uani 1 1 d .
O28 O 0.7196(2) 0.18469(14) 0.05303(12) 0.0473(8) Uani 1 1 d .
N1 N 0.5068(2) 0.38401(15) 0.24422(13) 0.0392(9) Uani 1 1 d .
N2 N 0.8061(2) 0.29359(16) 0.04231(14) 0.0444(10) Uani 1 1 d .
C1 C 0.2980(3) 0.3501(2) 0.28070(19) 0.0445(12) Uani 1 1 d .
C2 C 0.2189(4) 0.3833(3) 0.2854(2) 0.0749(19) Uani 1 1 d .
C3 C 0.1660(5) 0.3941(4) 0.2340(3) 0.144(4) Uani 1 1 d .
H3A H 0.1162 0.4151 0.2380 0.215 Uiso 1 1 calc R
H3B H 0.1501 0.3574 0.2171 0.215 Uiso 1 1 calc R
H3C H 0.1969 0.4169 0.2134 0.215 Uiso 1 1 calc R
C4 C 0.2456(6) 0.4400(5) 0.3087(5) 0.230(8) Uani 1 1 d .
H4A H 0.1969 0.4624 0.3125 0.344 Uiso 1 1 calc R
H4B H 0.2766 0.4608 0.2868 0.344 Uiso 1 1 calc R
H4C H 0.2808 0.4341 0.3422 0.344 Uiso 1 1 calc R
C5 C 0.1702(7) 0.3518(6) 0.3170(6) 0.270(10) Uani 1 1 d .
H5A H 0.1206 0.3738 0.3194 0.405 Uiso 1 1 calc R
H5B H 0.2035 0.3463 0.3512 0.405 Uiso 1 1 calc R
H5C H 0.1542 0.3144 0.3016 0.405 Uiso 1 1 calc R
C6 C 0.3040(3) 0.2198(2) 0.1684(2) 0.0520(13) Uani 1 1 d .
C7 C 0.2184(4) 0.1989(3) 0.1408(3) 0.089(2) Uani 1 1 d .
C8 C 0.2147(5) 0.1336(3) 0.1346(4) 0.161(4) Uani 1 1 d .
H8A H 0.2236 0.1155 0.1682 0.242 Uiso 1 1 calc R
H8B H 0.2578 0.1210 0.1166 0.242 Uiso 1 1 calc R
H8C H 0.1605 0.1225 0.1151 0.242 Uiso 1 1 calc R
C9 C 0.1549(5) 0.2185(5) 0.1703(6) 0.242(9) Uani 1 1 d .
H9A H 0.1650 0.1998 0.2037 0.363 Uiso 1 1 calc R
H9B H 0.0997 0.2084 0.1517 0.363 Uiso 1 1 calc R
H9C H 0.1587 0.2602 0.1748 0.363 Uiso 1 1 calc R
C10 C 0.1998(7) 0.2287(5) 0.0878(4) 0.205(7) Uani 1 1 d .
H10A H 0.2022 0.2704 0.0924 0.307 Uiso 1 1 calc R
H10B H 0.1446 0.2176 0.0697 0.307 Uiso 1 1 calc R
H10C H 0.2409 0.2167 0.0680 0.307 Uiso 1 1 calc R
C11 C 0.5883(3) 0.3781(2) 0.26619(18) 0.0453(12) Uani 1 1 d .
C12 C 0.6352(3) 0.4258(2) 0.2890(2) 0.0570(14) Uani 1 1 d .
H12A H 0.6915 0.4208 0.3045 0.068 Uiso 1 1 calc R
C13 C 0.5992(4) 0.4791(3) 0.2886(2) 0.0700(17) Uani 1 1 d .
H13A H 0.6310 0.5108 0.3038 0.084 Uiso 1 1 calc R
C14 C 0.5168(4) 0.4871(2) 0.2663(2) 0.0648(16) Uani 1 1 d .
C15 C 0.4736(3) 0.4386(2) 0.24464(18) 0.0529(13) Uani 1 1 d .
H15A H 0.4172 0.4435 0.2291 0.064 Uiso 1 1 calc R
C16 C 0.6280(3) 0.3201(2) 0.2662(2) 0.0570(14) Uani 1 1 d .
H16A H 0.5873 0.2925 0.2489 0.085 Uiso 1 1 calc R
H16B H 0.6482 0.3077 0.3014 0.085 Uiso 1 1 calc R
H16C H 0.6743 0.3224 0.2483 0.085 Uiso 1 1 calc R
C17 C 0.4719(5) 0.5457(3) 0.2672(3) 0.109(3) Uani 1 1 d .
H17A H 0.4116 0.5394 0.2627 0.131 Uiso 1 1 calc R
H17B H 0.4910 0.5648 0.3004 0.131 Uiso 1 1 calc R
C18 C 0.4896(8) 0.5812(5) 0.2270(5) 0.197(6) Uani 1 1 d .
H18A H 0.4614 0.6182 0.2273 0.296 Uiso 1 1 calc R
H18B H 0.4702 0.5622 0.1942 0.296 Uiso 1 1 calc R
H18C H 0.5492 0.5876 0.2319 0.296 Uiso 1 1 calc R
C19 C 0.3680(3) 0.3690(2) 0.10457(17) 0.0395(11) Uani 1 1 d .
C20 C 0.3086(3) 0.4141(2) 0.07557(18) 0.0534(14) Uani 1 1 d .
C21 C 0.2250(5) 0.4015(5) 0.0834(5) 0.227(8) Uani 1 1 d .
H21A H 0.2242 0.4023 0.1198 0.341 Uiso 1 1 calc R
H21B H 0.2083 0.3633 0.0697 0.341 Uiso 1 1 calc R
H21C H 0.1865 0.4303 0.0657 0.341 Uiso 1 1 calc R
C22 C 0.3361(5) 0.4744(3) 0.0948(3) 0.112(3) Uani 1 1 d .
H22A H 0.3319 0.4779 0.1307 0.168 Uiso 1 1 calc R
H22B H 0.3005 0.5031 0.0747 0.168 Uiso 1 1 calc R
H22C H 0.3934 0.4807 0.0914 0.168 Uiso 1 1 calc R
C23 C 0.3157(6) 0.4140(3) 0.0195(2) 0.126(4) Uani 1 1 d .
H23A H 0.2983 0.3766 0.0045 0.189 Uiso 1 1 calc R
H23B H 0.3731 0.4213 0.0168 0.189 Uiso 1 1 calc R
H23C H 0.2802 0.4441 0.0014 0.189 Uiso 1 1 calc R
C24 C 0.3626(3) 0.1550(2) 0.3223(2) 0.0493(13) Uani 1 1 d .
C25 C 0.3106(4) 0.1076(3) 0.3406(3) 0.078(2) Uani 1 1 d .
C26 C 0.3475(9) 0.0954(5) 0.3949(4) 0.263(9) Uani 1 1 d .
H26A H 0.3157 0.0652 0.4077 0.395 Uiso 1 1 calc R
H26B H 0.3463 0.1303 0.4151 0.395 Uiso 1 1 calc R
H26C H 0.4047 0.0828 0.3976 0.395 Uiso 1 1 calc R
C27 C 0.2277(7) 0.1311(4) 0.3424(6) 0.235(8) Uani 1 1 d .
H27A H 0.1937 0.1011 0.3536 0.353 Uiso 1 1 calc R
H27B H 0.2013 0.1445 0.3084 0.353 Uiso 1 1 calc R
H27C H 0.2334 0.1633 0.3663 0.353 Uiso 1 1 calc R
C28 C 0.3006(8) 0.0579(4) 0.3064(4) 0.210(7) Uani 1 1 d .
H28A H 0.2671 0.0287 0.3192 0.315 Uiso 1 1 calc R
H28B H 0.3550 0.0419 0.3050 0.315 Uiso 1 1 calc R
H28C H 0.2731 0.0699 0.2723 0.315 Uiso 1 1 calc R
C29 C 0.5811(3) 0.1919(2) 0.3409(2) 0.0467(12) Uani 1 1 d .
C30 C 0.6550(3) 0.1657(2) 0.3783(2) 0.0631(15) Uani 1 1 d .
C31 C 0.7139(4) 0.1351(3) 0.3500(3) 0.099(2) Uani 1 1 d .
H31A H 0.7391 0.1631 0.3305 0.149 Uiso 1 1 calc R
H31B H 0.6833 0.1065 0.3268 0.149 Uiso 1 1 calc R
H31C H 0.7572 0.1158 0.3745 0.149 Uiso 1 1 calc R
C32 C 0.6153(5) 0.1205(3) 0.4100(3) 0.117(3) Uani 1 1 d .
H32A H 0.5880 0.0904 0.3873 0.176 Uiso 1 1 calc R
H32B H 0.5747 0.1396 0.4265 0.176 Uiso 1 1 calc R
H32C H 0.6586 0.1034 0.4360 0.176 Uiso 1 1 calc R
C33 C 0.6997(5) 0.2130(3) 0.4129(3) 0.108(3) Uani 1 1 d .
H33A H 0.7242 0.2404 0.3924 0.161 Uiso 1 1 calc R
H33B H 0.7433 0.1958 0.4386 0.161 Uiso 1 1 calc R
H33C H 0.6602 0.2329 0.4297 0.161 Uiso 1 1 calc R
C34 C 0.5606(3) 0.0858(2) 0.21294(19) 0.0473(12) Uani 1 1 d .
C35 C 0.5750(4) 0.0201(2) 0.2201(2) 0.0644(16) Uani 1 1 d .
C36 C 0.5426(5) 0.0006(3) 0.2679(3) 0.104(3) Uani 1 1 d .
H36A H 0.4834 0.0086 0.2631 0.156 Uiso 1 1 calc R
H36B H 0.5719 0.0214 0.2977 0.156 Uiso 1 1 calc R
H36C H 0.5520 -0.0407 0.2730 0.156 Uiso 1 1 calc R
C37 C 0.5262(6) -0.0093(3) 0.1730(3) 0.125(3) Uani 1 1 d .
H37A H 0.4677 0.0006 0.1691 0.187 Uiso 1 1 calc R
H37B H 0.5330 -0.0510 0.1766 0.187 Uiso 1 1 calc R
H37C H 0.5467 0.0035 0.1429 0.187 Uiso 1 1 calc R
C38 C 0.6670(4) 0.0060(3) 0.2269(3) 0.112(3) Uani 1 1 d .
H38A H 0.6874 0.0180 0.1965 0.169 Uiso 1 1 calc R
H38B H 0.6750 -0.0355 0.2318 0.169 Uiso 1 1 calc R
H38C H 0.6975 0.0263 0.2567 0.169 Uiso 1 1 calc R
C39 C 0.4870(3) 0.3441(2) 0.39782(18) 0.0499(13) Uani 1 1 d .
C40 C 0.5235(4) 0.3900(3) 0.4373(2) 0.0642(16) Uani 1 1 d .
C41 C 0.4832(7) 0.4474(3) 0.4195(3) 0.164(5) Uani 1 1 d .
H41A H 0.4238 0.4454 0.4192 0.246 Uiso 1 1 calc R
H41B H 0.4919 0.4558 0.3851 0.246 Uiso 1 1 calc R
H41C H 0.5080 0.4779 0.4427 0.246 Uiso 1 1 calc R
C42 C 0.5078(6) 0.3738(4) 0.4893(2) 0.133(4) Uani 1 1 d .
H42A H 0.4482 0.3719 0.4880 0.200 Uiso 1 1 calc R
H42B H 0.5323 0.4028 0.5142 0.200 Uiso 1 1 calc R
H42C H 0.5327 0.3363 0.4992 0.200 Uiso 1 1 calc R
C43 C 0.6166(5) 0.3936(4) 0.4382(3) 0.135(4) Uani 1 1 d .
H43A H 0.6428 0.3571 0.4501 0.202 Uiso 1 1 calc R
H43B H 0.6407 0.4244 0.4613 0.202 Uiso 1 1 calc R
H43C H 0.6257 0.4018 0.4039 0.202 Uiso 1 1 calc R
C44 C 0.4636(3) 0.1597(2) 0.0704(2) 0.0500(13) Uani 1 1 d .
C45 C 0.4243(4) 0.1203(3) 0.0256(3) 0.083(2) Uani 1 1 d .
C46 C 0.4030(9) 0.0640(4) 0.0468(4) 0.231(8) Uani 1 1 d .
H46A H 0.4527 0.0473 0.0677 0.346 Uiso 1 1 calc R
H46B H 0.3812 0.0379 0.0187 0.346 Uiso 1 1 calc R
H46C H 0.3613 0.0701 0.0677 0.346 Uiso 1 1 calc R
C47 C 0.4910(7) 0.1088(6) -0.0039(4) 0.214(7) Uani 1 1 d .
H47A H 0.5377 0.0900 0.0182 0.321 Uiso 1 1 calc R
H47B H 0.5093 0.1451 -0.0164 0.321 Uiso 1 1 calc R
H47C H 0.4695 0.0837 -0.0328 0.321 Uiso 1 1 calc R
C48 C 0.3509(6) 0.1478(4) -0.0081(4) 0.161(5) Uani 1 1 d .
H48A H 0.3284 0.1216 -0.0360 0.242 Uiso 1 1 calc R
H48B H 0.3680 0.1836 -0.0222 0.242 Uiso 1 1 calc R
H48C H 0.3085 0.1560 0.0118 0.242 Uiso 1 1 calc R
C49 C 0.6261(3) 0.38160(19) 0.10106(16) 0.0398(11) Uani 1 1 d .
C50 C 0.6431(4) 0.4463(2) 0.10783(19) 0.0536(13) Uani 1 1 d .
C51 C 0.6052(7) 0.4708(3) 0.1481(4) 0.181(6) Uani 1 1 d .
H51A H 0.6332 0.4558 0.1812 0.271 Uiso 1 1 calc R
H51B H 0.5467 0.4603 0.1422 0.271 Uiso 1 1 calc R
H51C H 0.6105 0.5127 0.1480 0.271 Uiso 1 1 calc R
C52 C 0.5970(9) 0.4753(3) 0.0598(4) 0.197(6) Uani 1 1 d .
H52A H 0.6056 0.5169 0.0626 0.296 Uiso 1 1 calc R
H52B H 0.5379 0.4669 0.0555 0.296 Uiso 1 1 calc R
H52C H 0.6178 0.4608 0.0303 0.296 Uiso 1 1 calc R
C53 C 0.7305(6) 0.4596(3) 0.1103(6) 0.233(8) Uani 1 1 d .
H53A H 0.7636 0.4419 0.1408 0.349 Uiso 1 1 calc R
H53B H 0.7385 0.5013 0.1118 0.349 Uiso 1 1 calc R
H53C H 0.7480 0.4444 0.0800 0.349 Uiso 1 1 calc R
C54 C 0.5520(3) 0.2952(2) -0.01154(17) 0.0445(12) Uani 1 1 d .
C55 C 0.5258(4) 0.3135(3) -0.06826(19) 0.0658(17) Uani 1 1 d .
C56 C 0.4344(4) 0.3225(4) -0.0829(2) 0.124(3) Uani 1 1 d .
H56A H 0.4061 0.2857 -0.0823 0.186 Uiso 1 1 calc R
H56B H 0.4209 0.3388 -0.1172 0.186 Uiso 1 1 calc R
H56C H 0.4166 0.3490 -0.0587 0.186 Uiso 1 1 calc R
C57 C 0.5704(6) 0.3733(4) -0.0708(3) 0.120(3) Uani 1 1 d .
H57A H 0.5564 0.3885 -0.1055 0.179 Uiso 1 1 calc R
H57B H 0.6303 0.3681 -0.0612 0.179 Uiso 1 1 calc R
H57C H 0.5521 0.4004 -0.0473 0.179 Uiso 1 1 calc R
C58 C 0.5578(4) 0.2717(4) -0.1027(2) 0.101(3) Uani 1 1 d .
H58A H 0.5301 0.2346 -0.1018 0.152 Uiso 1 1 calc R
H58B H 0.6175 0.2667 -0.0911 0.152 Uiso 1 1 calc R
H58C H 0.5468 0.2865 -0.1376 0.152 Uiso 1 1 calc R
C59 C 0.7767(3) 0.2409(2) 0.18425(18) 0.0424(11) Uani 1 1 d .
C60 C 0.8563(3) 0.2520(3) 0.2237(2) 0.0719(18) Uani 1 1 d .
C61 C 0.9307(4) 0.2346(5) 0.2025(3) 0.132(4) Uani 1 1 d .
H61A H 0.9302 0.1930 0.1975 0.198 Uiso 1 1 calc R
H61B H 0.9810 0.2457 0.2264 0.198 Uiso 1 1 calc R
H61C H 0.9292 0.2539 0.1699 0.198 Uiso 1 1 calc R
C62 C 0.8500(5) 0.2304(5) 0.2745(3) 0.167(5) Uani 1 1 d .
H62A H 0.8459 0.1885 0.2735 0.251 Uiso 1 1 calc R
H62B H 0.8008 0.2465 0.2845 0.251 Uiso 1 1 calc R
H62C H 0.8992 0.2418 0.2992 0.251 Uiso 1 1 calc R
C63 C 0.8637(6) 0.3206(4) 0.2305(3) 0.152(4) Uani 1 1 d .
H63A H 0.9136 0.3299 0.2554 0.228 Uiso 1 1 calc R
H63B H 0.8152 0.3352 0.2424 0.228 Uiso 1 1 calc R
H63C H 0.8667 0.3383 0.1978 0.228 Uiso 1 1 calc R
C64 C 0.7207(3) 0.1383(2) 0.07903(19) 0.0434(12) Uani 1 1 d .
C65 C 0.7629(4) 0.0853(2) 0.0605(2) 0.0579(14) Uani 1 1 d .
C66 C 0.8565(4) 0.0952(3) 0.0816(3) 0.099(2) Uani 1 1 d .
H66A H 0.8882 0.0630 0.0718 0.149 Uiso 1 1 calc R
H66B H 0.8663 0.0979 0.1188 0.149 Uiso 1 1 calc R
H66C H 0.8740 0.1309 0.0676 0.149 Uiso 1 1 calc R
C67 C 0.7452(5) 0.0815(3) 0.0025(2) 0.098(2) Uani 1 1 d .
H67A H 0.6862 0.0747 -0.0098 0.147 Uiso 1 1 calc R
H67B H 0.7770 0.0499 -0.0081 0.147 Uiso 1 1 calc R
H67C H 0.7611 0.1176 -0.0117 0.147 Uiso 1 1 calc R
C68 C 0.7335(5) 0.0302(2) 0.0832(3) 0.086(2) Uani 1 1 d .
H68A H 0.6747 0.0243 0.0692 0.130 Uiso 1 1 calc R
H68B H 0.7418 0.0339 0.1203 0.130 Uiso 1 1 calc R
H68C H 0.7651 -0.0026 0.0745 0.130 Uiso 1 1 calc R
C69 C 0.8384(4) 0.2758(2) 0.0026(2) 0.0604(15) Uani 1 1 d .
C70 C 0.9187(4) 0.2919(3) -0.0039(3) 0.082(2) Uani 1 1 d .
H70A H 0.9397 0.2768 -0.0318 0.099 Uiso 1 1 calc R
C71 C 0.9666(5) 0.3289(4) 0.0292(3) 0.109(3) Uani 1 1 d .
H71A H 1.0202 0.3391 0.0244 0.131 Uiso 1 1 calc R
C72 C 0.9359(4) 0.3514(3) 0.0701(3) 0.093(2) Uani 1 1 d .
C73 C 0.8568(4) 0.3320(3) 0.0753(2) 0.0780(18) Uani 1 1 d .
H73A H 0.8359 0.3462 0.1035 0.094 Uiso 1 1 calc R
C74 C 0.7892(4) 0.2376(2) -0.0396(2) 0.0664(16) Uani 1 1 d .
H74A H 0.7350 0.2290 -0.0317 0.100 Uiso 1 1 calc R
H74B H 0.8193 0.2017 -0.0417 0.100 Uiso 1 1 calc R
H74C H 0.7819 0.2577 -0.0722 0.100 Uiso 1 1 calc R
C75 C 0.9830(6) 0.3955(5) 0.1074(3) 0.137(4) Uani 1 1 d .
H75A H 1.0415 0.3838 0.1178 0.165 Uiso 1 1 calc R
H75B H 0.9585 0.3977 0.1383 0.165 Uiso 1 1 calc R
C76 C 0.9772(8) 0.4549(4) 0.0804(6) 0.244(8) Uani 1 1 d .
H76A H 1.0066 0.4837 0.1038 0.366 Uiso 1 1 calc R
H76B H 0.9191 0.4660 0.0702 0.366 Uiso 1 1 calc R
H76C H 1.0022 0.4524 0.0502 0.366 Uiso 1 1 calc R

loop_
_atom_site_aniso_label
_atom_site_aniso_U_11
_atom_site_aniso_U_22
_atom_site_aniso_U_33
_atom_site_aniso_U_23
_atom_site_aniso_U_13
_atom_site_aniso_U_12
Fe1 0.0336(4) 0.0326(3) 0.0336(3) 0.0034(3) 0.0099(3) 0.0043(3)
Fe2 0.0364(4) 0.0305(3) 0.0479(4) 0.0042(3) 0.0169(3) 0.0006(3)
Fe3 0.0408(4) 0.0374(4) 0.0358(4) 0.0045(3) 0.0119(3) -0.0017(3)
Fe4 0.0327(4) 0.0366(4) 0.0326(3) 0.0003(3) 0.0088(3) 0.0057(3)
Fe5 0.0330(4) 0.0292(3) 0.0410(4) 0.0023(3) 0.0120(3) 0.0026(3)
Fe6 0.0335(4) 0.0366(4) 0.0365(3) 0.0023(3) 0.0109(3) 0.0024(3)
O1 0.0405(18) 0.0292(16) 0.0368(16) 0.0053(13) 0.0120(14) 0.0091(13)
O2 0.0379(18) 0.0268(16) 0.0417(16) 0.0065(13) 0.0146(14) 0.0068(13)
O3 0.0352(17) 0.0308(16) 0.0380(16) 0.0055(13) 0.0109(13) 0.0008(13)
O4 0.0340(17) 0.0304(16) 0.0347(15) 0.0016(12) 0.0104(13) 0.0020(13)
O5 0.047(2) 0.0449(19) 0.0478(19) 0.0051(15) 0.0207(16) 0.0102(16)
O6 0.046(2) 0.065(2) 0.051(2) 0.0070(18) 0.0204(17) 0.0128(18)
O7 0.040(2) 0.045(2) 0.057(2) -0.0027(16) 0.0028(15) 0.0013(16)
O8 0.039(2) 0.046(2) 0.071(2) -0.0115(18) 0.0076(17) 0.0007(17)
O9 0.050(2) 0.0396(18) 0.0320(18) 0.0056(14) 0.0070(14) 0.0093(15)
O10 0.0383(19) 0.0480(19) 0.0369(17) -0.0024(15) 0.0063(14) 0.0131(15)
O11 0.075(3) 0.0382(19) 0.082(3) 0.0024(18) 0.048(2) -0.0089(18)
O12 0.084(3) 0.043(2) 0.063(2) -0.0001(18) 0.038(2) -0.0179(19)
O13 0.050(2) 0.046(2) 0.053(2) 0.0137(17) 0.0118(17) 0.0131(16)
O14 0.064(3) 0.082(3) 0.049(2) 0.005(2) -0.0011(18) 0.027(2)
O15 0.048(2) 0.0307(17) 0.073(2) 0.0021(16) 0.0264(18) 0.0017(15)
O16 0.042(2) 0.0351(18) 0.061(2) 0.0138(15) 0.0214(16) 0.0041(15)
O17 0.063(2) 0.054(2) 0.0396(18) 0.0057(16) 0.0189(17) -0.0134(18)
O18 0.065(2) 0.058(2) 0.046(2) -0.0006(17) 0.0237(17) -0.0195(18)
O19 0.0331(19) 0.045(2) 0.064(2) -0.0134(17) 0.0036(16) -0.0007(16)
O20 0.047(2) 0.0358(18) 0.061(2) -0.0106(16) 0.0047(18) -0.0030(16)
O21 0.045(2) 0.0333(17) 0.056(2) 0.0031(15) 0.0188(16) 0.0033(15)
O22 0.048(2) 0.0353(17) 0.065(2) -0.0026(16) 0.0233(17) -0.0015(16)
O23 0.044(2) 0.082(3) 0.0337(18) 0.0054(16) 0.0122(16) 0.0192(18)
O24 0.046(2) 0.067(2) 0.0384(18) 0.0058(16) 0.0134(16) 0.0135(18)
O25 0.0337(18) 0.0462(19) 0.0411(17) 0.0085(14) 0.0082(14) -0.0006(15)
O26 0.0362(19) 0.060(2) 0.046(2) 0.0073(16) 0.0064(15) -0.0050(16)
O27 0.053(2) 0.0366(18) 0.054(2) 0.0034(15) 0.0226(17) 0.0108(15)
O28 0.058(2) 0.0423(19) 0.0474(19) 0.0008(16) 0.0235(16) 0.0101(16)
N1 0.045(3) 0.041(2) 0.033(2) 0.0061(17) 0.0109(18) 0.0036(19)
N2 0.054(3) 0.044(2) 0.041(2) -0.0024(19) 0.025(2) 0.000(2)
C1 0.043(3) 0.045(3) 0.047(3) -0.004(2) 0.012(2) 0.004(2)
C2 0.066(4) 0.096(5) 0.070(4) 0.016(4) 0.035(3) 0.036(4)
C3 0.089(6) 0.189(10) 0.144(8) -0.010(7) -0.001(5) 0.084(6)
C4 0.132(9) 0.177(11) 0.357(18) -0.181(12) -0.006(10) 0.072(8)
C5 0.178(11) 0.301(16) 0.40(2) 0.248(16) 0.237(14) 0.166(11)
C6 0.035(3) 0.064(4) 0.057(3) -0.013(3) 0.012(2) -0.005(3)
C7 0.052(4) 0.068(4) 0.133(6) -0.023(4) -0.017(4) -0.009(3)
C8 0.104(7) 0.087(6) 0.257(12) -0.044(7) -0.056(7) -0.027(5)
C9 0.061(6) 0.249(14) 0.44(2) -0.174(15) 0.110(10) -0.058(8)
C10 0.188(12) 0.152(9) 0.204(12) 0.012(9) -0.132(10) -0.035(8)
C11 0.047(3) 0.044(3) 0.046(3) 0.006(2) 0.011(2) -0.006(2)
C12 0.052(3) 0.054(3) 0.062(3) -0.001(3) 0.004(3) -0.011(3)
C13 0.070(5) 0.058(4) 0.079(4) -0.013(3) 0.007(3) -0.017(3)
C14 0.078(5) 0.043(3) 0.070(4) -0.010(3) 0.008(3) -0.006(3)
C15 0.060(4) 0.053(3) 0.046(3) 0.004(2) 0.012(3) 0.006(3)
C16 0.043(3) 0.054(3) 0.074(4) 0.005(3) 0.011(3) 0.001(3)
C17 0.103(6) 0.045(4) 0.159(8) 0.026(4) -0.023(5) -0.006(4)
C18 0.237(15) 0.119(9) 0.225(13) 0.001(9) 0.018(11) 0.052(9)
C19 0.037(3) 0.045(3) 0.039(3) 0.008(2) 0.012(2) 0.006(2)
C20 0.057(3) 0.058(3) 0.044(3) 0.002(2) 0.006(2) 0.023(3)
C21 0.057(5) 0.252(13) 0.383(18) 0.235(13) 0.068(8) 0.076(7)
C22 0.147(8) 0.067(4) 0.103(5) -0.007(4) -0.022(5) 0.057(5)
C23 0.217(10) 0.100(6) 0.048(4) 0.008(4) -0.009(5) 0.087(6)
C24 0.041(3) 0.044(3) 0.068(3) 0.008(3) 0.025(3) -0.006(2)
C25 0.101(5) 0.057(4) 0.093(5) -0.010(3) 0.064(4) -0.032(4)
C26 0.326(19) 0.264(15) 0.163(10) 0.134(10) -0.042(11) -0.214(14)
C27 0.153(10) 0.124(8) 0.49(2) -0.058(12) 0.218(14) -0.061(8)
C28 0.342(16) 0.101(6) 0.260(12) -0.092(8) 0.242(13) -0.140(9)
C29 0.041(3) 0.047(3) 0.051(3) 0.017(3) 0.007(2) 0.005(2)
C30 0.048(3) 0.066(4) 0.070(4) 0.021(3) -0.001(3) 0.007(3)
C31 0.059(4) 0.089(5) 0.142(6) 0.019(5) -0.002(4) 0.031(4)
C32 0.089(6) 0.129(7) 0.125(6) 0.087(5) 0.001(5) 0.000(5)
C33 0.080(5) 0.099(5) 0.120(6) -0.003(5) -0.037(4) 0.010(4)
C34 0.050(3) 0.037(3) 0.059(3) 0.006(2) 0.021(3) 0.003(3)
C35 0.072(4) 0.031(3) 0.101(5) 0.009(3) 0.043(4) 0.007(3)
C36 0.125(6) 0.057(4) 0.150(7) 0.050(4) 0.076(5) 0.019(4)
C37 0.171(9) 0.040(4) 0.158(8) -0.018(5) 0.021(7) 0.014(5)
C38 0.108(6) 0.052(4) 0.198(8) 0.050(5) 0.082(6) 0.040(4)
C39 0.052(3) 0.057(3) 0.041(3) 0.002(2) 0.011(2) -0.006(3)
C40 0.075(4) 0.070(4) 0.050(3) -0.016(3) 0.016(3) -0.025(3)
C41 0.244(13) 0.083(6) 0.135(8) -0.053(6) -0.038(8) 0.019(7)
C42 0.185(9) 0.167(8) 0.054(4) -0.033(5) 0.039(5) -0.101(7)
C43 0.097(6) 0.199(10) 0.112(6) -0.072(6) 0.031(5) -0.080(6)
C44 0.043(3) 0.045(3) 0.062(3) -0.016(3) 0.011(3) -0.005(3)
C45 0.067(4) 0.066(4) 0.100(5) -0.040(4) -0.020(4) 0.007(3)
C46 0.335(19) 0.105(8) 0.192(11) -0.026(7) -0.095(12) -0.103(10)
C47 0.140(9) 0.346(18) 0.153(9) -0.185(11) 0.022(7) 0.009(10)
C48 0.132(8) 0.136(8) 0.169(8) -0.080(7) -0.087(7) 0.039(6)
C49 0.051(3) 0.039(3) 0.031(2) 0.003(2) 0.009(2) 0.001(2)
C50 0.071(4) 0.038(3) 0.057(3) -0.001(2) 0.027(3) -0.010(3)
C51 0.320(15) 0.058(5) 0.227(11) -0.067(6) 0.207(11) -0.069(7)
C52 0.378(19) 0.054(5) 0.142(8) 0.045(5) 0.006(10) -0.009(8)
C53 0.102(8) 0.057(5) 0.55(3) -0.088(9) 0.091(11) -0.033(5)
C54 0.048(3) 0.052(3) 0.034(3) -0.001(2) 0.009(2) 0.008(3)
C55 0.056(4) 0.107(5) 0.035(3) 0.004(3) 0.011(3) 0.022(3)
C56 0.067(5) 0.253(11) 0.048(4) 0.015(5) 0.002(3) 0.055(6)
C57 0.152(8) 0.132(7) 0.072(5) 0.050(5) 0.015(5) 0.000(6)
C58 0.094(5) 0.167(7) 0.041(3) -0.018(4) 0.008(3) 0.039(5)
C59 0.040(3) 0.047(3) 0.040(3) 0.002(2) 0.009(2) 0.002(2)
C60 0.039(3) 0.119(6) 0.055(3) 0.014(3) 0.002(3) -0.016(3)
C61 0.043(4) 0.249(11) 0.096(6) 0.025(6) -0.008(4) 0.017(6)
C62 0.067(5) 0.356(15) 0.063(5) 0.068(7) -0.028(4) -0.036(7)
C63 0.148(9) 0.170(10) 0.120(7) -0.027(7) -0.018(6) -0.065(8)
C64 0.041(3) 0.042(3) 0.048(3) -0.007(2) 0.010(2) 0.009(2)
C65 0.066(4) 0.049(3) 0.065(3) 0.000(3) 0.028(3) 0.018(3)
C66 0.070(5) 0.102(5) 0.134(6) -0.003(5) 0.040(4) 0.037(4)
C67 0.158(7) 0.069(4) 0.076(4) -0.016(4) 0.045(5) 0.027(5)
C68 0.120(6) 0.043(3) 0.106(5) 0.000(3) 0.048(4) 0.020(4)
C69 0.061(4) 0.061(4) 0.062(3) 0.002(3) 0.021(3) 0.000(3)
C70 0.074(5) 0.099(5) 0.082(4) -0.032(4) 0.038(4) -0.021(4)
C71 0.085(6) 0.144(7) 0.113(6) -0.040(5) 0.054(5) -0.034(5)
C72 0.082(5) 0.112(6) 0.096(5) -0.029(4) 0.040(4) -0.034(4)
C73 0.082(5) 0.076(4) 0.082(4) -0.009(4) 0.031(4) -0.006(4)
C74 0.057(4) 0.068(4) 0.071(4) -0.019(3) 0.006(3) 0.000(3)
C75 0.110(7) 0.193(10) 0.122(7) -0.079(7) 0.054(6) -0.071(7)
C76 0.238(16) 0.098(8) 0.43(2) -0.081(11) 0.153(16) -0.064(9)

loop_
_atom_type_symbol
_atom_type_description
_atom_type_scat_dispersion_real
_atom_type_scat_dispersion_imag
_atom_type_scat_source
C C 0.0033 0.0016 'International Tables Vol C Tables 4.2.6.8 and 6.1.1.4'
H H 0.0000 0.0000 'International Tables Vol C Tables 4.2.6.8 and 6.1.1.4'
N N 0.0061 0.0033 'International Tables Vol C Tables 4.2.6.8 and 6.1.1.4'
O O 0.0106 0.0060 'International Tables Vol C Tables 4.2.6.8 and 6.1.1.4'
Fe Fe 0.3463 0.8444 'International Tables Vol C Tables 4.2.6.8 and 6.1.1.4'

loop_
_geom_angle_atom_site_label_1
_geom_angle_atom_site_label_2
_geom_angle_atom_site_label_3
_geom_angle
O3 Fe1 O9 178.68(13)
O3 Fe1 O7 94.02(13)
O9 Fe1 O7 86.04(13)
O3 Fe1 O1 90.30(11)
O9 Fe1 O1 88.38(11)
O7 Fe1 O1 91.94(12)
O3 Fe1 O5 94.77(12)
O9 Fe1 O5 86.55(12)
O7 Fe1 O5 83.61(13)
O1 Fe1 O5 173.47(12)
O3 Fe1 N1 97.37(12)
O9 Fe1 N1 82.78(13)
O7 Fe1 N1 165.21(13)
O1 Fe1 N1 97.39(13)
O5 Fe1 N1 86.06(13)
O3 Fe2 O8 94.19(12)
O3 Fe2 O15 177.12(14)
O8 Fe2 O15 88.68(14)
O3 Fe2 O2 88.78(11)
O8 Fe2 O2 93.64(13)
O15 Fe2 O2 91.27(12)
O3 Fe2 O11 94.65(12)
O8 Fe2 O11 85.87(15)
O15 Fe2 O11 85.31(13)
O2 Fe2 O11 176.55(12)
O3 Fe2 O13 91.94(12)
O8 Fe2 O13 170.96(13)
O15 Fe2 O13 85.18(14)
O2 Fe2 O13 93.13(12)
O11 Fe2 O13 87.01(14)
O3 Fe3 O12 103.59(13)
O3 Fe3 O6 95.85(13)
O12 Fe3 O6 86.87(15)
O3 Fe3 O14 94.31(13)
O12 Fe3 O14 88.90(17)
O6 Fe3 O14 169.67(14)
O3 Fe3 O18 102.27(12)
O12 Fe3 O18 154.14(13)
O6 Fe3 O18 90.85(14)
O14 Fe3 O18 88.85(16)
O3 Fe3 O17 164.18(12)
O12 Fe3 O17 92.15(13)
O6 Fe3 O17 86.43(13)
O14 Fe3 O17 84.32(14)
O18 Fe3 O17 61.99(12)
O3 Fe3 C39 133.46(15)
O12 Fe3 C39 122.90(16)
O6 Fe3 C39 89.10(16)
O14 Fe3 C39 85.30(17)
O18 Fe3 C39 31.25(14)
O17 Fe3 C39 30.76(13)
O4 Fe4 O19 91.20(12)
O4 Fe4 O10 179.20(13)
O19 Fe4 O10 89.25(13)
O4 Fe4 O1 90.46(11)
O19 Fe4 O1 94.83(12)
O10 Fe4 O1 90.16(11)
O4 Fe4 O21 92.54(12)
O19 Fe4 O21 173.40(13)
O10 Fe4 O21 86.95(12)
O1 Fe4 O21 90.58(12)
O4 Fe4 O23 94.79(12)
O19 Fe4 O23 87.70(14)
O10 Fe4 O23 84.57(12)
O1 Fe4 O23 174.12(12)
O21 Fe4 O23 86.56(13)
O4 Fe5 O16 177.79(13)
O4 Fe5 O2 91.21(11)
O16 Fe5 O2 87.75(11)
O4 Fe5 O25 93.01(12)
O16 Fe5 O25 89.04(13)
O2 Fe5 O25 95.79(12)
O4 Fe5 O27 95.89(12)
O16 Fe5 O27 85.06(12)
O2 Fe5 O27 172.39(12)
O25 Fe5 O27 86.61(13)
O4 Fe5 O20 89.99(13)
O16 Fe5 O20 88.11(13)
O2 Fe5 O20 92.63(12)
O25 Fe5 O20 171.00(13)
O27 Fe5 O20 84.64(13)
O4 Fe6 O24 96.93(13)
O4 Fe6 O28 96.01(12)
O24 Fe6 O28 89.05(13)
O4 Fe6 O22 93.34(12)
O24 Fe6 O22 89.52(14)
O28 Fe6 O22 170.64(13)
O4 Fe6 O26 92.73(12)
O24 Fe6 O26 170.33(13)
O28 Fe6 O26 90.17(13)
O22 Fe6 O26 89.68(13)
O4 Fe6 N2 174.45(13)
O24 Fe6 N2 88.09(14)
O28 Fe6 N2 86.40(13)
O22 Fe6 N2 84.30(13)
O26 Fe6 N2 82.24(13)
O2 O1 Fe4 111.71(18)
O2 O1 Fe1 116.25(18)
Fe4 O1 Fe1 129.59(14)
O1 O2 Fe2 111.95(19)
O1 O2 Fe5 116.61(18)
Fe2 O2 Fe5 128.76(13)
Fe1 O3 Fe3 126.31(15)
Fe1 O3 Fe2 114.32(14)
Fe3 O3 Fe2 118.52(14)
Fe6 O4 Fe5 121.72(14)
Fe6 O4 Fe4 122.58(14)
Fe5 O4 Fe4 115.69(14)
C1 O5 Fe1 133.8(3)
C1 O6 Fe3 129.9(3)
C6 O7 Fe1 127.8(3)
C6 O8 Fe2 132.7(3)
C19 O9 Fe1 131.3(3)
C19 O10 Fe4 128.7(3)
C24 O11 Fe2 139.1(3)
C24 O12 Fe3 126.8(3)
C29 O13 Fe2 130.7(3)
C29 O14 Fe3 133.9(3)
C34 O15 Fe2 126.4(3)
C34 O16 Fe5 130.0(3)
C39 O17 Fe3 88.6(3)
C39 O18 Fe3 91.1(3)
C44 O19 Fe4 130.2(3)
C44 O20 Fe5 127.1(3)
C49 O21 Fe4 131.0(3)
C49 O22 Fe6 134.6(3)
C54 O23 Fe4 135.3(3)
C54 O24 Fe6 129.9(3)
C59 O25 Fe5 127.2(3)
C59 O26 Fe6 135.2(3)
C64 O27 Fe5 134.0(3)
C64 O28 Fe6 128.3(3)
C11 N1 C15 116.5(4)
C11 N1 Fe1 129.2(3)
C15 N1 Fe1 114.3(3)
C69 N2 C73 114.3(5)
C69 N2 Fe6 132.6(4)
C73 N2 Fe6 112.6(3)
O5 C1 O6 125.1(4)
O5 C1 C2 118.6(4)
O6 C1 C2 116.3(4)
C5 C2 C3 109.0(8)
C5 C2 C4 110.5(9)
C3 C2 C4 107.9(8)
C5 C2 C1 111.2(6)
C3 C2 C1 111.1(5)
C4 C2 C1 107.0(6)
O7 C6 O8 125.9(5)
O7 C6 C7 116.6(5)
O8 C6 C7 117.5(5)
C9 C7 C6 108.7(6)
C9 C7 C8 110.1(8)
C6 C7 C8 112.3(6)
C9 C7 C10 108.1(9)
C6 C7 C10 107.1(6)
C8 C7 C10 110.4(7)
N1 C11 C12 121.0(5)
N1 C11 C16 118.9(4)
C12 C11 C16 120.1(5)
C13 C12 C11 120.3(5)
C12 C13 C14 120.6(5)
C13 C14 C15 116.7(5)
C13 C14 C17 122.7(5)
C15 C14 C17 120.6(6)
N1 C15 C14 124.9(5)
C18 C17 C14 109.1(8)
O9 C19 O10 124.2(4)
O9 C19 C20 117.5(4)
O10 C19 C20 118.3(4)
C21 C20 C23 113.2(7)
C21 C20 C22 111.2(7)
C23 C20 C22 104.9(5)
C21 C20 C19 108.4(5)
C23 C20 C19 109.3(4)
C22 C20 C19 109.7(4)
O11 C24 O12 124.6(4)
O11 C24 C25 117.6(5)
O12 C24 C25 117.8(5)
C28 C25 C27 108.7(8)
C28 C25 C26 115.7(9)
C27 C25 C26 104.1(9)
C28 C25 C24 111.7(5)
C27 C25 C24 108.7(6)
C26 C25 C24 107.5(6)
O13 C29 O14 125.4(4)
O13 C29 C30 118.5(5)
O14 C29 C30 116.0(5)
C31 C30 C33 111.0(6)
C31 C30 C29 111.3(5)
C33 C30 C29 109.5(5)
C31 C30 C32 109.2(6)
C33 C30 C32 110.9(6)
C29 C30 C32 104.8(5)
O16 C34 O15 125.1(4)
O16 C34 C35 118.2(4)
O15 C34 C35 116.7(4)
C37 C35 C38 110.7(6)
C37 C35 C36 109.9(6)
C38 C35 C36 109.4(6)
C37 C35 C34 107.4(5)
C38 C35 C34 110.6(5)
C36 C35 C34 108.8(4)
O17 C39 O18 118.3(4)
O17 C39 C40 121.9(4)
O18 C39 C40 119.9(5)
O17 C39 Fe3 60.7(2)
O18 C39 Fe3 57.6(2)
C40 C39 Fe3 177.3(4)
C42 C40 C41 111.3(7)
C42 C40 C43 110.6(6)
C41 C40 C43 109.2(7)
C42 C40 C39 110.2(5)
C41 C40 C39 107.7(5)
C43 C40 C39 107.8(5)
O19 C44 O20 125.3(4)
O19 C44 C45 117.8(5)
O20 C44 C45 116.8(5)
C46 C45 C47 107.1(8)
C46 C45 C48 112.2(8)
C47 C45 C48 110.3(8)
C46 C45 C44 108.7(6)
C47 C45 C44 105.9(6)
C48 C45 C44 112.2(5)
O22 C49 O21 125.1(4)
O22 C49 C50 117.5(4)
O21 C49 C50 117.3(4)
C51 C50 C53 116.3(7)
C51 C50 C52 103.7(7)
C53 C50 C52 105.7(8)
C51 C50 C49 112.0(5)
C53 C50 C49 111.5(5)
C52 C50 C49 106.6(5)
O23 C54 O24 125.2(4)
O23 C54 C55 118.3(4)
O24 C54 C55 116.5(4)
C56 C55 C58 112.8(6)
C56 C55 C54 111.6(5)
C58 C55 C54 110.8(5)
C56 C55 C57 108.6(6)
C58 C55 C57 108.7(6)
C54 C55 C57 103.9(5)
O25 C59 O26 125.8(4)
O25 C59 C60 119.0(4)
O26 C59 C60 115.1(4)
C62 C60 C61 117.8(6)
C62 C60 C59 111.9(5)
C61 C60 C59 110.2(5)
C62 C60 C63 104.7(7)
C61 C60 C63 105.1(6)
C59 C60 C63 106.3(5)
O27 C64 O28 124.5(4)
O27 C64 C65 118.2(4)
O28 C64 C65 117.2(4)
C67 C65 C68 109.9(5)
C67 C65 C64 111.3(5)
C68 C65 C64 110.0(4)
C67 C65 C66 110.9(5)
C68 C65 C66 110.4(5)
C64 C65 C66 104.1(5)
N2 C69 C70 122.6(5)
N2 C69 C74 121.6(5)
C70 C69 C74 115.8(5)
C71 C70 C69 121.3(6)
C70 C71 C72 119.5(6)
C71 C72 C73 116.2(6)
C71 C72 C75 123.2(6)
C73 C72 C75 120.6(6)
N2 C73 C72 125.9(6)
C72 C75 C76 108.3(9)

loop_
_geom_bond_atom_site_label_1
_geom_bond_atom_site_label_2
_geom_bond_distance
Fe1 O3 1.884(3)
Fe1 O9 2.006(3)
Fe1 O7 2.035(3)
Fe1 O1 2.045(3)
Fe1 O5 2.053(3)
Fe1 N1 2.206(4)
Fe2 O3 1.940(3)
Fe2 O8 2.003(3)
Fe2 O15 2.004(3)
Fe2 O2 2.016(3)
Fe2 O11 2.040(3)
Fe2 O13 2.045(3)
Fe3 O3 1.892(3)
Fe3 O12 1.978(3)
Fe3 O6 1.998(3)
Fe3 O14 2.003(4)
Fe3 O18 2.081(3)
Fe3 O17 2.149(3)
Fe3 C39 2.464(5)
Fe4 O4 1.905(3)
Fe4 O19 2.008(3)
Fe4 O10 2.012(3)
Fe4 O1 2.036(3)
Fe4 O21 2.045(3)
Fe4 O23 2.047(3)
Fe5 O4 1.895(3)
Fe5 O16 2.001(3)
Fe5 O2 2.038(3)
Fe5 O25 2.040(3)
Fe5 O27 2.043(3)
Fe5 O20 2.047(3)
Fe6 O4 1.894(3)
Fe6 O24 1.998(3)
Fe6 O28 2.009(3)
Fe6 O22 2.020(3)
Fe6 O26 2.025(3)
Fe6 N2 2.255(4)
O1 O2 1.475(4)
O5 C1 1.255(5)
O6 C1 1.264(6)
O7 C6 1.255(6)
O8 C6 1.263(6)
O9 C19 1.259(5)
O10 C19 1.262(5)
O11 C24 1.247(6)
O12 C24 1.260(6)
O13 C29 1.247(6)
O14 C29 1.253(6)
O15 C34 1.256(5)
O16 C34 1.250(5)
O17 C39 1.260(6)
O18 C39 1.278(5)
O19 C44 1.256(6)
O20 C44 1.262(6)
O21 C49 1.258(5)
O22 C49 1.261(5)
O23 C54 1.250(5)
O24 C54 1.260(6)
O25 C59 1.255(5)
O26 C59 1.263(5)
O27 C64 1.249(5)
O28 C64 1.273(5)
N1 C11 1.353(6)
N1 C15 1.373(6)
N2 C69 1.333(6)
N2 C73 1.399(7)
C1 C2 1.528(7)
C2 C5 1.459(10)
C2 C3 1.486(9)
C2 C4 1.476(11)
C6 C7 1.527(8)
C7 C9 1.489(11)
C7 C8 1.515(9)
C7 C10 1.540(12)
C11 C12 1.407(7)
C11 C16 1.487(7)
C12 C13 1.364(7)
C13 C14 1.374(8)
C14 C15 1.387(7)
C14 C17 1.541(8)
C17 C18 1.421(13)
C19 C20 1.526(6)
C20 C21 1.452(9)
C20 C23 1.514(8)
C20 C22 1.519(8)
C24 C25 1.522(7)
C25 C28 1.450(9)
C25 C27 1.469(11)
C25 C26 1.476(11)
C29 C30 1.529(7)
C30 C31 1.509(8)
C30 C33 1.518(8)
C30 C32 1.558(8)
C34 C35 1.540(7)
C35 C37 1.506(9)
C35 C38 1.516(8)
C35 C36 1.535(8)
C39 C40 1.527(7)
C40 C42 1.497(8)
C40 C41 1.515(10)
C40 C43 1.521(9)
C44 C45 1.534(7)
C45 C46 1.482(12)
C45 C47 1.485(11)
C45 C48 1.492(9)
C49 C50 1.524(6)
C50 C51 1.451(8)
C50 C53 1.451(10)
C50 C52 1.505(10)
C54 C55 1.541(7)
C55 C56 1.482(8)
C55 C58 1.493(8)
C55 C57 1.569(9)
C59 C60 1.525(7)
C60 C62 1.458(9)
C60 C61 1.492(9)
C60 C63 1.594(11)
C64 C65 1.531(6)
C65 C67 1.512(8)
C65 C68 1.524(8)
C65 C66 1.541(8)
C69 C70 1.408(8)
C69 C74 1.525(7)
C70 C71 1.359(9)
C71 C72 1.381(9)
C72 C73 1.400(8)
C72 C75 1.520(9)
C75 C76 1.542(14)

loop_
_geom_torsion_atom_site_label_1
_geom_torsion_atom_site_label_2
_geom_torsion_atom_site_label_3
_geom_torsion_atom_site_label_4
_geom_torsion
O4 Fe4 O1 O2 -33.7(2)
O19 Fe4 O1 O2 57.6(2)
O10 Fe4 O1 O2 146.8(2)
O21 Fe4 O1 O2 -126.2(2)
O23 Fe4 O1 O2 172.9(12)
O4 Fe4 O1 Fe1 165.02(19)
O19 Fe4 O1 Fe1 -103.73(19)
O10 Fe4 O1 Fe1 -14.5(2)
O21 Fe4 O1 Fe1 72.48(19)
O23 Fe4 O1 Fe1 11.6(14)
O3 Fe1 O1 O2 5.0(2)
O9 Fe1 O1 O2 -175.0(2)
O7 Fe1 O1 O2 -89.0(2)
O5 Fe1 O1 O2 -135.9(10)
N1 Fe1 O1 O2 102.5(2)
O3 Fe1 O1 Fe4 165.61(19)
O9 Fe1 O1 Fe4 -14.41(19)
O7 Fe1 O1 Fe4 71.6(2)
O5 Fe1 O1 Fe4 24.7(12)
N1 Fe1 O1 Fe4 -96.91(19)
Fe4 O1 O2 Fe2 -141.73(14)
Fe1 O1 O2 Fe2 22.3(3)
Fe4 O1 O2 Fe5 21.4(3)
Fe1 O1 O2 Fe5 -174.60(13)
O3 Fe2 O2 O1 -36.9(2)
O8 Fe2 O2 O1 57.2(2)
O15 Fe2 O2 O1 146.0(2)
O11 Fe2 O2 O1 139(2)
O13 Fe2 O2 O1 -128.8(2)
O3 Fe2 O2 Fe5 162.51(19)
O8 Fe2 O2 Fe5 -103.36(19)
O15 Fe2 O2 Fe5 -14.6(2)
O11 Fe2 O2 Fe5 -22(3)
O13 Fe2 O2 Fe5 70.6(2)
O4 Fe5 O2 O1 2.2(2)
O16 Fe5 O2 O1 -175.8(2)
O25 Fe5 O2 O1 95.4(2)
O27 Fe5 O2 O1 -156.6(9)
O20 Fe5 O2 O1 -87.8(2)
O4 Fe5 O2 Fe2 162.04(19)
O16 Fe5 O2 Fe2 -16.0(2)
O25 Fe5 O2 Fe2 -104.81(19)
O27 Fe5 O2 Fe2 3.2(11)
O20 Fe5 O2 Fe2 72.0(2)
O9 Fe1 O3 Fe3 158(6)
O7 Fe1 O3 Fe3 -109.67(19)
O1 Fe1 O3 Fe3 158.36(19)
O5 Fe1 O3 Fe3 -25.8(2)
N1 Fe1 O3 Fe3 60.9(2)
O9 Fe1 O3 Fe2 -33(6)
O7 Fe1 O3 Fe2 59.57(16)
O1 Fe1 O3 Fe2 -32.40(15)
O5 Fe1 O3 Fe2 143.48(15)
N1 Fe1 O3 Fe2 -129.88(16)
O12 Fe3 O3 Fe1 128.29(19)
O6 Fe3 O3 Fe1 40.1(2)
O14 Fe3 O3 Fe1 -141.8(2)
O18 Fe3 O3 Fe1 -52.0(2)
O17 Fe3 O3 Fe1 -57.5(6)
C39 Fe3 O3 Fe1 -54.2(3)
O12 Fe3 O3 Fe2 -40.5(2)
O6 Fe3 O3 Fe2 -128.73(17)
O14 Fe3 O3 Fe2 49.36(19)
O18 Fe3 O3 Fe2 139.12(16)
O17 Fe3 O3 Fe2 133.7(4)
C39 Fe3 O3 Fe2 136.96(19)
O8 Fe2 O3 Fe1 -51.46(17)
O15 Fe2 O3 Fe1 133(2)
O2 Fe2 O3 Fe1 42.10(16)
O11 Fe2 O3 Fe1 -137.65(17)
O13 Fe2 O3 Fe1 135.19(16)
O8 Fe2 O3 Fe3 118.68(17)
O15 Fe2 O3 Fe3 -57(3)
O2 Fe2 O3 Fe3 -147.76(16)
O11 Fe2 O3 Fe3 32.49(19)
O13 Fe2 O3 Fe3 -54.67(17)
O24 Fe6 O4 Fe5 136.90(17)
O28 Fe6 O4 Fe5 47.13(18)
O22 Fe6 O4 Fe5 -133.17(17)
O26 Fe6 O4 Fe5 -43.33(18)
N2 Fe6 O4 Fe5 -68.4(14)
O24 Fe6 O4 Fe4 -44.21(18)
O28 Fe6 O4 Fe4 -133.98(17)
O22 Fe6 O4 Fe4 45.72(18)
O26 Fe6 O4 Fe4 135.56(17)
N2 Fe6 O4 Fe4 110.5(13)
O16 Fe5 O4 Fe6 -147(3)
O2 Fe5 O4 Fe6 151.24(17)
O25 Fe5 O4 Fe6 55.38(17)
O27 Fe5 O4 Fe6 -31.51(18)
O20 Fe5 O4 Fe6 -116.13(17)
O16 Fe5 O4 Fe4 34(3)
O2 Fe5 O4 Fe4 -27.72(16)
O25 Fe5 O4 Fe4 -123.58(15)
O27 Fe5 O4 Fe4 149.52(15)
O20 Fe5 O4 Fe4 64.91(16)
O19 Fe4 O4 Fe6 123.10(18)
O10 Fe4 O4 Fe6 -1(10)
O1 Fe4 O4 Fe6 -142.06(17)
O21 Fe4 O4 Fe6 -51.46(17)
O23 Fe4 O4 Fe6 35.30(19)
O19 Fe4 O4 Fe5 -57.95(16)
O10 Fe4 O4 Fe5 178(100)
O1 Fe4 O4 Fe5 36.89(15)
O21 Fe4 O4 Fe5 127.50(15)
O23 Fe4 O4 Fe5 -145.75(16)
O3 Fe1 O5 C1 -10.0(4)
O9 Fe1 O5 C1 169.9(4)
O7 Fe1 O5 C1 83.5(4)
O1 Fe1 O5 C1 130.8(10)
N1 Fe1 O5 C1 -107.1(4)
O3 Fe3 O6 C1 -34.0(4)
O12 Fe3 O6 C1 -137.4(4)
O14 Fe3 O6 C1 156.7(8)
O18 Fe3 O6 C1 68.4(4)
O17 Fe3 O6 C1 130.3(4)
C39 Fe3 O6 C1 99.6(4)
O3 Fe1 O7 C6 -34.8(4)
O9 Fe1 O7 C6 143.9(4)
O1 Fe1 O7 C6 55.6(4)
O5 Fe1 O7 C6 -129.2(4)
N1 Fe1 O7 C6 -175.2(5)
O3 Fe2 O8 C6 10.7(4)
O15 Fe2 O8 C6 -169.5(4)
O2 Fe2 O8 C6 -78.3(4)
O11 Fe2 O8 C6 105.1(4)
O13 Fe2 O8 C6 143.3(8)
O3 Fe1 O9 C19 50(6)
O7 Fe1 O9 C19 -42.5(4)
O1 Fe1 O9 C19 49.5(4)
O5 Fe1 O9 C19 -126.3(4)
N1 Fe1 O9 C19 147.2(4)
O4 Fe4 O10 C19 -93(10)
O19 Fe4 O10 C19 142.5(4)
O1 Fe4 O10 C19 47.7(4)
O21 Fe4 O10 C19 -42.9(4)
O23 Fe4 O10 C19 -129.7(4)
O3 Fe2 O11 C24 -7.7(6)
O8 Fe2 O11 C24 -101.5(6)
O15 Fe2 O11 C24 169.4(6)
O2 Fe2 O11 C24 176(2)
O13 Fe2 O11 C24 84.0(6)
O3 Fe3 O12 C24 25.2(5)
O6 Fe3 O12 C24 120.5(5)
O14 Fe3 O12 C24 -69.0(5)
O18 Fe3 O12 C24 -154.1(4)
O17 Fe3 O12 C24 -153.2(4)
C39 Fe3 O12 C24 -152.7(4)
O3 Fe2 O13 C29 35.5(4)
O8 Fe2 O13 C29 -97.2(9)
O15 Fe2 O13 C29 -144.6(4)
O2 Fe2 O13 C29 124.4(4)
O11 Fe2 O13 C29 -59.1(4)
O3 Fe3 O14 C29 -18.4(5)
O12 Fe3 O14 C29 85.1(5)
O6 Fe3 O14 C29 150.9(7)
O18 Fe3 O14 C29 -120.7(5)
O17 Fe3 O14 C29 177.4(5)
C39 Fe3 O14 C29 -151.8(5)
O3 Fe2 O15 C34 -43(3)
O8 Fe2 O15 C34 141.5(4)
O2 Fe2 O15 C34 47.8(4)
O11 Fe2 O15 C34 -132.6(4)
O13 Fe2 O15 C34 -45.2(4)
O4 Fe5 O16 C34 -9(3)
O2 Fe5 O16 C34 53.4(4)
O25 Fe5 O16 C34 149.2(4)
O27 Fe5 O16 C34 -124.1(4)
O20 Fe5 O16 C34 -39.3(4)
O3 Fe3 O17 C39 4.6(6)
O12 Fe3 O17 C39 179.0(3)
O6 Fe3 O17 C39 -94.2(3)
O14 Fe3 O17 C39 90.4(3)
O18 Fe3 O17 C39 -1.4(3)
O3 Fe3 O18 C39 -177.0(3)
O12 Fe3 O18 C39 2.3(5)
O6 Fe3 O18 C39 86.9(3)
O14 Fe3 O18 C39 -82.8(3)
O17 Fe3 O18 C39 1.4(3)
O4 Fe4 O19 C44 5.9(4)
O10 Fe4 O19 C44 -174.7(4)
O1 Fe4 O19 C44 -84.6(4)
O21 Fe4 O19 C44 130.4(11)
O23 Fe4 O19 C44 100.7(4)
O4 Fe5 O20 C44 -26.6(4)
O16 Fe5 O20 C44 152.3(4)
O2 Fe5 O20 C44 64.6(4)
O25 Fe5 O20 C44 -136.2(8)
O27 Fe5 O20 C44 -122.5(4)
O4 Fe4 O21 C49 32.0(4)
O19 Fe4 O21 C49 -92.4(12)
O10 Fe4 O21 C49 -147.4(4)
O1 Fe4 O21 C49 122.4(4)
O23 Fe4 O21 C49 -62.7(4)
O4 Fe6 O22 C49 -14.3(4)
O24 Fe6 O22 C49 82.6(4)
O28 Fe6 O22 C49 163.8(7)
O26 Fe6 O22 C49 -107.0(4)
N2 Fe6 O22 C49 170.7(4)
O4 Fe4 O23 C54 -8.4(5)
O19 Fe4 O23 C54 -99.4(5)
O10 Fe4 O23 C54 171.2(5)
O1 Fe4 O23 C54 144.9(12)
O21 Fe4 O23 C54 83.9(5)
O4 Fe6 O24 C54 33.5(4)
O28 Fe6 O24 C54 129.4(4)
O22 Fe6 O24 C54 -59.8(4)
O26 Fe6 O24 C54 -145.1(7)
N2 Fe6 O24 C54 -144.1(4)
O4 Fe5 O25 C59 -40.4(4)
O16 Fe5 O25 C59 140.4(4)
O2 Fe5 O25 C59 -131.9(4)
O27 Fe5 O25 C59 55.3(4)
O20 Fe5 O25 C59 68.9(9)
O4 Fe6 O26 C59 6.0(4)
O24 Fe6 O26 C59 -175.4(7)
O28 Fe6 O26 C59 -90.1(4)
O22 Fe6 O26 C59 99.3(4)
N2 Fe6 O26 C59 -176.4(5)
O4 Fe5 O27 C64 -7.2(4)
O16 Fe5 O27 C64 170.8(4)
O2 Fe5 O27 C64 151.5(9)
O25 Fe5 O27 C64 -99.9(4)
O20 Fe5 O27 C64 82.2(4)
O4 Fe6 O28 C64 -40.2(4)
O24 Fe6 O28 C64 -137.1(4)
O22 Fe6 O28 C64 141.6(8)
O26 Fe6 O28 C64 52.5(4)
N2 Fe6 O28 C64 134.7(4)
O3 Fe1 N1 C11 46.4(4)
O9 Fe1 N1 C11 -132.3(4)
O7 Fe1 N1 C11 -173.5(5)
O1 Fe1 N1 C11 -44.9(4)
O5 Fe1 N1 C11 140.7(4)
O3 Fe1 N1 C15 -131.4(3)
O9 Fe1 N1 C15 49.9(3)
O7 Fe1 N1 C15 8.7(7)
O1 Fe1 N1 C15 137.3(3)
O5 Fe1 N1 C15 -37.1(3)
O4 Fe6 N2 C69 152.4(12)
O24 Fe6 N2 C69 -52.7(5)
O28 Fe6 N2 C69 36.4(5)
O22 Fe6 N2 C69 -142.5(5)
O26 Fe6 N2 C69 127.1(5)
O4 Fe6 N2 C73 -18.5(15)
O24 Fe6 N2 C73 136.4(4)
O28 Fe6 N2 C73 -134.5(4)
O22 Fe6 N2 C73 46.7(4)
O26 Fe6 N2 C73 -43.8(4)
Fe1 O5 C1 O6 19.3(7)
Fe1 O5 C1 C2 -162.3(4)
Fe3 O6 C1 O5 8.5(7)
Fe3 O6 C1 C2 -169.9(4)
O5 C1 C2 C5 157.2(9)
O6 C1 C2 C5 -24.2(10)
O5 C1 C2 C3 35.7(8)
O6 C1 C2 C3 -145.8(6)
O5 C1 C2 C4 -82.0(8)
O6 C1 C2 C4 96.6(8)
Fe1 O7 C6 O8 -2.2(7)
Fe1 O7 C6 C7 176.4(4)
Fe2 O8 C6 O7 16.8(8)
Fe2 O8 C6 C7 -161.7(4)
O7 C6 C7 C9 -62.3(10)
O8 C6 C7 C9 116.4(8)
O7 C6 C7 C8 175.6(7)
O8 C6 C7 C8 -5.7(9)
O7 C6 C7 C10 54.3(8)
O8 C6 C7 C10 -127.0(7)
C15 N1 C11 C12 1.2(6)
Fe1 N1 C11 C12 -176.6(3)
C15 N1 C11 C16 -179.1(4)
Fe1 N1 C11 C16 3.1(6)
N1 C11 C12 C13 -0.9(8)
C16 C11 C12 C13 179.4(5)
C11 C12 C13 C14 0.3(9)
C12 C13 C14 C15 0.0(9)
C12 C13 C14 C17 176.8(6)
C11 N1 C15 C14 -0.9(7)
Fe1 N1 C15 C14 177.1(4)
C13 C14 C15 N1 0.4(8)
C17 C14 C15 N1 -176.5(6)
C13 C14 C17 C18 82.7(10)
C15 C14 C17 C18 -100.6(9)
Fe1 O9 C19 O10 -33.5(7)
Fe1 O9 C19 C20 146.1(4)
Fe4 O10 C19 O9 -31.8(6)
Fe4 O10 C19 C20 148.6(3)
O9 C19 C20 C21 -78.6(8)
O10 C19 C20 C21 101.1(8)
O9 C19 C20 C23 157.6(5)
O10 C19 C20 C23 -22.8(7)
O9 C19 C20 C22 43.0(7)
O10 C19 C20 C22 -137.4(5)
Fe2 O11 C24 O12 -8.8(9)
Fe2 O11 C24 C25 171.8(5)
Fe3 O12 C24 O11 -1.7(8)
Fe3 O12 C24 C25 177.7(4)
O11 C24 C25 C28 -8.9(10)
O12 C24 C25 C28 171.7(8)
O11 C24 C25 C27 -128.9(8)
O12 C24 C25 C27 51.7(10)
O11 C24 C25 C26 119.1(9)
O12 C24 C25 C26 -60.4(10)
Fe2 O13 C29 O14 -10.6(7)
Fe2 O13 C29 C30 165.4(3)
Fe3 O14 C29 O13 -0.5(8)
Fe3 O14 C29 C30 -176.6(4)
O13 C29 C30 C31 16.8(7)
O14 C29 C30 C31 -166.8(5)
O13 C29 C30 C33 139.9(6)
O14 C29 C30 C33 -43.7(7)
O13 C29 C30 C32 -101.1(6)
O14 C29 C30 C32 75.3(6)
Fe5 O16 C34 O15 -37.2(7)
Fe5 O16 C34 C35 139.6(4)
Fe2 O15 C34 O16 -30.2(7)
Fe2 O15 C34 C35 153.0(4)
O16 C34 C35 C37 -104.6(6)
O15 C34 C35 C37 72.5(7)
O16 C34 C35 C38 16.3(8)
O15 C34 C35 C38 -166.6(5)
O16 C34 C35 C36 136.5(5)
O15 C34 C35 C36 -46.4(7)
Fe3 O17 C39 O18 2.2(5)
Fe3 O17 C39 C40 -179.0(5)
Fe3 O18 C39 O17 -2.3(5)
Fe3 O18 C39 C40 178.9(5)
O3 Fe3 C39 O17 -178.3(2)
O12 Fe3 C39 O17 -1.1(4)
O6 Fe3 C39 O17 84.5(3)
O14 Fe3 C39 O17 -86.8(3)
O18 Fe3 C39 O17 177.7(5)
O3 Fe3 C39 O18 4.1(4)
O12 Fe3 C39 O18 -178.8(3)
O6 Fe3 C39 O18 -93.1(3)
O14 Fe3 C39 O18 95.6(3)
O17 Fe3 C39 O18 -177.7(5)
O3 Fe3 C39 C40 -17(9)
O12 Fe3 C39 C40 160(9)
O6 Fe3 C39 C40 -114(9)
O14 Fe3 C39 C40 74(9)
O18 Fe3 C39 C40 -21(9)
O17 Fe3 C39 C40 161(9)
O17 C39 C40 C42 5.3(8)
O18 C39 C40 C42 -175.9(6)
Fe3 C39 C40 C42 -155(9)
O17 C39 C40 C41 -116.3(7)
O18 C39 C40 C41 62.5(8)
Fe3 C39 C40 C41 83(9)
O17 C39 C40 C43 126.0(6)
O18 C39 C40 C43 -55.2(7)
Fe3 C39 C40 C43 -35(9)
Fe4 O19 C44 O20 33.7(7)
Fe4 O19 C44 C45 -143.6(4)
Fe5 O20 C44 O19 -20.1(7)
Fe5 O20 C44 C45 157.2(4)
O19 C44 C45 C46 -133.3(8)
O20 C44 C45 C46 49.1(9)
O19 C44 C45 C47 111.9(8)
O20 C44 C45 C47 -65.7(9)
O19 C44 C45 C48 -8.6(9)
O20 C44 C45 C48 173.8(7)
Fe6 O22 C49 O21 -2.9(7)
Fe6 O22 C49 C50 179.6(3)
Fe4 O21 C49 O22 -8.4(7)
Fe4 O21 C49 C50 169.2(3)
O22 C49 C50 C51 -147.8(7)
O21 C49 C50 C51 34.5(8)
O22 C49 C50 C53 -15.5(9)
O21 C49 C50 C53 166.8(8)
O22 C49 C50 C52 99.5(7)
O21 C49 C50 C52 -78.3(7)
Fe4 O23 C54 O24 -2.6(8)
Fe4 O23 C54 C55 179.7(4)
Fe6 O24 C54 O23 -12.9(8)
Fe6 O24 C54 C55 164.8(4)
O23 C54 C55 C56 -13.9(8)
O24 C54 C55 C56 168.2(6)
O23 C54 C55 C58 -140.5(6)
O24 C54 C55 C58 41.6(7)
O23 C54 C55 C57 103.0(6)
O24 C54 C55 C57 -75.0(6)
Fe5 O25 C59 O26 13.2(7)
Fe5 O25 C59 C60 -167.1(4)
Fe6 O26 C59 O25 8.3(8)
Fe6 O26 C59 C60 -171.4(4)
O25 C59 C60 C62 1.0(9)
O26 C59 C60 C62 -179.3(7)
O25 C59 C60 C61 134.0(6)
O26 C59 C60 C61 -46.3(8)
O25 C59 C60 C63 -112.7(6)
O26 C59 C60 C63 67.0(6)
Fe5 O27 C64 O28 18.3(7)
Fe5 O27 C64 C65 -165.0(3)
Fe6 O28 C64 O27 11.1(7)
Fe6 O28 C64 C65 -165.6(3)
O27 C64 C65 C67 144.6(5)
O28 C64 C65 C67 -38.4(7)
O27 C64 C65 C68 22.5(7)
O28 C64 C65 C68 -160.5(5)
O27 C64 C65 C66 -95.8(6)
O28 C64 C65 C66 81.2(6)
C73 N2 C69 C70 3.3(8)
Fe6 N2 C69 C70 -167.5(5)
C73 N2 C69 C74 -175.1(5)
Fe6 N2 C69 C74 14.1(8)
N2 C69 C70 C71 -2.8(11)
C74 C69 C70 C71 175.7(7)
C69 C70 C71 C72 -0.3(13)
C70 C71 C72 C73 2.3(13)
C70 C71 C72 C75 -176.6(9)
C69 N2 C73 C72 -1.1(9)
Fe6 N2 C73 C72 171.6(6)
C71 C72 C73 N2 -1.7(12)
C75 C72 C73 N2 177.2(7)
C71 C72 C75 C76 75.1(12)
C73 C72 C75 C76 -103.8(9)
